data_1544910
loop_
_publ_author_name
'Kumada, N.'
'Miura, A.'
'Takei, T.'
'Yashima, M.'

_publ_section_title
;
 Crystal structures of a pentavalent bismuthate, SrBi2O6 and a lead
 bismuth oxide (Pb1/3Bi2/3)O1.4
;
_journal_name_full 'Journal of Asian Ceramic Societies'
_journal_page_first 150
_journal_page_last 153
_journal_volume 2
_journal_year 2014
_chemical_formula_sum 'Bi2 O6 Sr'
_chemical_name_common SrBi2O6
_chemical_name_mineral SrBi2O6
_space_group_IT_number 162
_space_group_name_H-M_alt 'P -3 1 m'
_symmetry_space_group_name_Hall '-P 3 2'
_symmetry_space_group_name_H-M 'P -3 1 m'
_cell_angle_alpha 90
_cell_angle_beta 90
_cell_angle_gamma 120
_cell_formula_units_Z 1
_cell_length_a 5.5406(6)
_cell_length_b 5.5406(6)
_cell_length_c 5.340(1)
_cell_volume 141.97(3)
_cod_data_source_file SrBi2O6.cif
_cod_data_source_block SrBi2O6
_cod_original_formula_sum 'Sr Bi2 O6'
_cod_database_code 1544910

loop_
_space_group_symop_operation_xyz
'x, y, z'
'-x, -y, -z'
'-y, x-y, z'
'y, -x+y, -z'
'-x+y, -x, z'
'x-y, x, -z'
'-y, -x, -z'
'y, x, z'
'-x+y, y, -z'
'x-y, -y, z'
'x, x-y, -z'
'-x, -x+y, z'

loop_
_atom_site_label
_atom_site_occupancy
_atom_site_fract_x
_atom_site_fract_y
_atom_site_fract_z
_atom_site_adp_type
_atom_site_B_iso_or_equiv
_atom_site_type_symbol
Sr 1.0 0.000000 0.000000 0.000000 Biso 0.500000 Sr
Bi 1.0 0.333333 0.666667 0.500000 Biso 0.020000 Bi
O 1.0 -0.3722(5) 0.000000 0.2764(7) Biso 0.900000 O
